data_7108537
loop_
_publ_author_name
'Xiqi Zhang'
'Zhenguo Chi'
'Bingjia Xu'
'Long Jiang'
'Xie Zhou'
'Yi Zhang'
'Siwei Liu'
'Jiarui Xu'

_publ_section_title
;
 Multifunctional organic fluorescent materials derived from
 9,10-distyrylanthracene with alkoxyl endgroups of various lengths
;
_journal_name_full Chem.Commun.
_journal_page_first 10895
_journal_paper_doi 10.1039/c2cc36263e
_journal_volume 48
_journal_year 2012
_chemical_formula_moiety 'C54 H70 O2'
_chemical_formula_sum 'C54 H70 O2'
_chemical_formula_weight 751.10
_chemical_name_systematic
;
?
;
_space_group_IT_number 2
_symmetry_cell_setting triclinic
_symmetry_space_group_name_Hall '-P 1'
_symmetry_space_group_name_H-M 'P -1'
_atom_sites_solution_hydrogens geom
_atom_sites_solution_primary direct
_atom_sites_solution_secondary difmap
_audit_creation_method SHELXL-97
_cell_angle_alpha 86.595(11)
_cell_angle_beta 84.863(10)
_cell_angle_gamma 89.167(14)
_cell_formula_units_Z 1
_cell_length_a 5.4356(9)
_cell_length_b 7.4034(14)
_cell_length_c 27.665(3)
_cell_measurement_reflns_used 2762
_cell_measurement_temperature 150(2)
_cell_measurement_theta_max 66.9139
_cell_measurement_theta_min 3.2106
_cell_volume 1106.8(3)
_computing_cell_refinement
;
CrysAlisPro, Agilent Technologies,
Version 1.171.35.19 (release 27-10-2011 CrysAlis171 .NET)
;
_computing_data_collection
;
CrysAlisPro, Agilent Technologies,
Version 1.171.35.19 (release 27-10-2011 CrysAlis171 .NET)
;
_computing_data_reduction
;
CrysAlisPro, Agilent Technologies,
Version 1.171.35.19 (release 27-10-2011 CrysAlis171 .NET)
;
_computing_molecular_graphics 'Bruker SHELXTL'
_computing_publication_material 'Bruker SHELXTL'
_computing_structure_refinement 'SHELXL-97 (Sheldrick, 1997)'
_computing_structure_solution 'SHELXS-97 (Sheldrick, 1990)'
_diffrn_ambient_temperature 150.01(10)
_diffrn_detector_area_resol_mean 10.5058
_diffrn_measured_fraction_theta_full 0.986
_diffrn_measured_fraction_theta_max 0.986
_diffrn_measurement_device_type 'Xcalibur, Atlas, Gemini ultra'
_diffrn_measurement_method '\w scans'
_diffrn_radiation_monochromator mirror
_diffrn_radiation_source 'Enhance Ultra (Cu) X-ray Source'
_diffrn_radiation_type 'Cu K\a'
_diffrn_radiation_wavelength 1.5418
_diffrn_reflns_av_R_equivalents 0.0367
_diffrn_reflns_av_sigmaI/netI 0.1021
_diffrn_reflns_limit_h_max 6
_diffrn_reflns_limit_h_min -6
_diffrn_reflns_limit_k_max 8
_diffrn_reflns_limit_k_min -8
_diffrn_reflns_limit_l_max 32
_diffrn_reflns_limit_l_min -30
_diffrn_reflns_number 10165
_diffrn_reflns_theta_full 67.02
_diffrn_reflns_theta_max 67.02
_diffrn_reflns_theta_min 3.21
_exptl_absorpt_coefficient_mu 0.498
_exptl_absorpt_correction_T_max 0.8530
_exptl_absorpt_correction_T_min 0.8220
_exptl_absorpt_correction_type multi-scan
_exptl_absorpt_process_details
;
CrysAlisPro, Agilent Technologies,
Version 1.171.35.19 (release 27-10-2011 CrysAlis171 .NET)
(compiled Oct 27 2011,15:02:11)
Empirical absorption correction using spherical harmonics,
implemented in SCALE3 ABSPACK scaling algorithm.
;
_exptl_crystal_colour yellow
_exptl_crystal_density_diffrn 1.127
_exptl_crystal_density_method 'not measured'
_exptl_crystal_description block
_exptl_crystal_F_000 410
_exptl_crystal_size_max 0.41
_exptl_crystal_size_mid 0.36
_exptl_crystal_size_min 0.33
_refine_diff_density_max 0.202
_refine_diff_density_min -0.237
_refine_diff_density_rms 0.043
_refine_ls_extinction_method none
_refine_ls_goodness_of_fit_ref 1.049
_refine_ls_hydrogen_treatment constr
_refine_ls_matrix_type full
_refine_ls_number_parameters 254
_refine_ls_number_reflns 3908
_refine_ls_number_restraints 0
_refine_ls_restrained_S_all 1.049
_refine_ls_R_factor_all 0.0567
_refine_ls_R_factor_gt 0.0452
_refine_ls_shift/su_max 0.000
_refine_ls_shift/su_mean 0.000
_refine_ls_structure_factor_coef Fsqd
_refine_ls_weighting_details 'calc w=1/[\s^2^(Fo^2^)+(0.0806P)^2^+0.1124P] where P=(Fo^2^+2Fc^2^)/3'
_refine_ls_weighting_scheme calc
_refine_ls_wR_factor_gt 0.1283
_refine_ls_wR_factor_ref 0.1426
_reflns_number_gt 3127
_reflns_number_total 3908
_reflns_threshold_expression >2sigma(I)
_cod_data_source_file c2cc36263e.txt
_cod_data_source_block 03216a
_cod_original_sg_symbol_H-M P-1
_cod_database_code 7108537

loop_
_symmetry_equiv_pos_as_xyz
'x, y, z'
'-x, -y, -z'

loop_
_atom_site_label
_atom_site_type_symbol
_atom_site_fract_x
_atom_site_fract_y
_atom_site_fract_z
_atom_site_U_iso_or_equiv
_atom_site_adp_type
_atom_site_occupancy
_atom_site_symmetry_multiplicity
_atom_site_calc_flag
_atom_site_refinement_flags
C1 C 0.4760(2) 1.34693(17) 0.03363(5) 0.0237(3) Uani 1 1 d .
C2 C 0.6456(2) 1.48422(17) 0.03981(5) 0.0238(3) Uani 1 1 d .
C3 C 0.7986(3) 1.47393(18) 0.07912(5) 0.0277(3) Uani 1 1 d .
H3 H 0.7819 1.3741 0.1024 0.033 Uiso 1 1 calc R
C4 C 0.9677(3) 1.60309(19) 0.08422(5) 0.0305(3) Uani 1 1 d .
H4 H 1.0683 1.5921 0.1106 0.037 Uiso 1 1 calc R
C5 C 0.9948(3) 1.75366(19) 0.05048(5) 0.0310(3) Uani 1 1 d .
H5 H 1.1146 1.8430 0.0540 0.037 Uiso 1 1 calc R
C6 C 0.8502(3) 1.77101(18) 0.01296(5) 0.0279(3) Uani 1 1 d .
H6 H 0.8689 1.8740 -0.0092 0.033 Uiso 1 1 calc R
C7 C 0.6701(2) 1.63835(17) 0.00582(5) 0.0241(3) Uani 1 1 d .
C8 C 0.4607(3) 1.18323(18) 0.06756(5) 0.0291(3) Uani 1 1 d .
H8 H 0.5731 1.0872 0.0602 0.035 Uiso 1 1 calc R
C9 C 0.3081(3) 1.15878(19) 0.10641(5) 0.0295(3) Uani 1 1 d .
H9 H 0.1982 1.2565 0.1136 0.035 Uiso 1 1 calc R
C10 C 0.2848(2) 0.99850(18) 0.14051(5) 0.0250(3) Uani 1 1 d .
C11 C 0.4610(2) 0.85986(18) 0.14070(5) 0.0263(3) Uani 1 1 d .
H11 H 0.6045 0.8700 0.1185 0.032 Uiso 1 1 calc R
C12 C 0.4332(3) 0.70799(18) 0.17223(5) 0.0269(3) Uani 1 1 d .
H12 H 0.5569 0.6160 0.1718 0.032 Uiso 1 1 calc R
C13 C 0.2225(2) 0.69101(18) 0.20467(5) 0.0239(3) Uani 1 1 d .
C14 C 0.0445(2) 0.82867(19) 0.20546(5) 0.0274(3) Uani 1 1 d .
H14 H -0.0988 0.8184 0.2277 0.033 Uiso 1 1 calc R
C15 C 0.0763(3) 0.97948(19) 0.17398(5) 0.0287(3) Uani 1 1 d .
H15 H -0.0459 1.0726 0.1750 0.034 Uiso 1 1 calc R
C16 C 0.3502(3) 0.39865(18) 0.23578(5) 0.0279(3) Uani 1 1 d .
H16A H 0.5137 0.4420 0.2430 0.033 Uiso 1 1 calc R
H16B H 0.3676 0.3489 0.2032 0.033 Uiso 1 1 calc R
C17 C 0.2582(3) 0.25440(18) 0.27362(5) 0.0288(3) Uani 1 1 d .
H17A H 0.0962 0.2105 0.2657 0.035 Uiso 1 1 calc R
H17B H 0.2344 0.3071 0.3058 0.035 Uiso 1 1 calc R
C18 C 0.4398(3) 0.09532(18) 0.27604(5) 0.0281(3) Uani 1 1 d .
H18A H 0.4598 0.0415 0.2440 0.034 Uiso 1 1 calc R
H18B H 0.6030 0.1407 0.2828 0.034 Uiso 1 1 calc R
C19 C 0.3570(3) -0.05098(18) 0.31486(5) 0.0273(3) Uani 1 1 d .
H19A H 0.1955 -0.0981 0.3077 0.033 Uiso 1 1 calc R
H19B H 0.3337 0.0034 0.3468 0.033 Uiso 1 1 calc R
C20 C 0.5407(3) -0.20785(18) 0.31795(5) 0.0282(3) Uani 1 1 d .
H20A H 0.5609 -0.2631 0.2861 0.034 Uiso 1 1 calc R
H20B H 0.7031 -0.1594 0.3241 0.034 Uiso 1 1 calc R
C21 C 0.4672(3) -0.35482(18) 0.35715(5) 0.0283(3) Uani 1 1 d .
H21A H 0.3081 -0.4072 0.3505 0.034 Uiso 1 1 calc R
H21B H 0.4425 -0.2999 0.3890 0.034 Uiso 1 1 calc R
C22 C 0.6601(3) -0.50581(19) 0.35997(5) 0.0289(3) Uani 1 1 d .
H22A H 0.6869 -0.5581 0.3278 0.035 Uiso 1 1 calc R
H22B H 0.8182 -0.4529 0.3671 0.035 Uiso 1 1 calc R
C23 C 0.5915(3) -0.65729(19) 0.39814(5) 0.0289(3) Uani 1 1 d .
H23A H 0.4334 -0.7106 0.3912 0.035 Uiso 1 1 calc R
H23B H 0.5661 -0.6058 0.4305 0.035 Uiso 1 1 calc R
C24 C 0.7874(3) -0.80634(19) 0.39980(5) 0.0303(3) Uani 1 1 d .
H24A H 0.8125 -0.8571 0.3674 0.036 Uiso 1 1 calc R
H24B H 0.9453 -0.7523 0.4066 0.036 Uiso 1 1 calc R
C25 C 0.7241(3) -0.95974(19) 0.43770(5) 0.0299(3) Uani 1 1 d .
H25A H 0.5632 -1.0113 0.4318 0.036 Uiso 1 1 calc R
H25B H 0.7061 -0.9104 0.4703 0.036 Uiso 1 1 calc R
C26 C 0.9181(3) -1.1102(2) 0.43720(6) 0.0354(4) Uani 1 1 d .
H26A H 0.9377 -1.1580 0.4044 0.043 Uiso 1 1 calc R
H26B H 1.0784 -1.0586 0.4435 0.043 Uiso 1 1 calc R
C27 C 0.8558(4) -1.2657(2) 0.47443(6) 0.0466(4) Uani 1 1 d .
H27A H 0.8444 -1.2209 0.5072 0.070 Uiso 1 1 calc R
H27B H 0.9856 -1.3587 0.4716 0.070 Uiso 1 1 calc R
H27C H 0.6974 -1.3179 0.4685 0.070 Uiso 1 1 calc R
O1 O 0.17405(18) 0.54536(13) 0.23676(4) 0.0307(3) Uani 1 1 d .

loop_
_atom_site_aniso_label
_atom_site_aniso_U_11
_atom_site_aniso_U_22
_atom_site_aniso_U_33
_atom_site_aniso_U_23
_atom_site_aniso_U_13
_atom_site_aniso_U_12
C1 0.0260(6) 0.0227(6) 0.0212(7) 0.0007(5) 0.0036(5) -0.0009(5)
C2 0.0248(7) 0.0241(6) 0.0219(7) -0.0008(5) 0.0007(5) 0.0010(5)
C3 0.0312(7) 0.0273(7) 0.0241(7) 0.0005(5) -0.0015(5) 0.0025(6)
C4 0.0300(7) 0.0353(8) 0.0276(8) -0.0054(6) -0.0080(6) 0.0020(6)
C5 0.0301(7) 0.0306(7) 0.0331(8) -0.0063(6) -0.0033(6) -0.0058(6)
C6 0.0303(7) 0.0244(6) 0.0283(7) 0.0002(5) 0.0004(5) -0.0045(5)
C7 0.0251(7) 0.0242(6) 0.0223(7) -0.0014(5) 0.0010(5) -0.0008(5)
C8 0.0339(7) 0.0247(7) 0.0275(8) 0.0039(6) 0.0004(6) 0.0016(6)
C9 0.0284(7) 0.0290(7) 0.0295(8) 0.0071(6) 0.0000(6) 0.0033(6)
C10 0.0251(6) 0.0276(7) 0.0223(7) 0.0039(5) -0.0044(5) -0.0044(5)
C11 0.0237(6) 0.0313(7) 0.0228(7) 0.0045(5) 0.0004(5) -0.0034(5)
C12 0.0274(7) 0.0272(7) 0.0260(7) 0.0028(5) -0.0039(5) -0.0002(5)
C13 0.0269(7) 0.0252(7) 0.0199(7) 0.0032(5) -0.0057(5) -0.0057(5)
C14 0.0254(7) 0.0320(7) 0.0235(7) 0.0043(5) 0.0009(5) -0.0029(6)
C15 0.0263(7) 0.0311(7) 0.0277(7) 0.0050(6) -0.0022(5) 0.0028(5)
C16 0.0313(7) 0.0255(7) 0.0266(7) 0.0034(6) -0.0033(6) -0.0023(6)
C17 0.0334(7) 0.0264(7) 0.0260(7) 0.0046(6) -0.0031(6) -0.0044(6)
C18 0.0304(7) 0.0270(7) 0.0265(7) 0.0036(6) -0.0032(6) -0.0051(6)
C19 0.0301(7) 0.0258(7) 0.0255(7) 0.0037(6) -0.0027(5) -0.0029(6)
C20 0.0290(7) 0.0269(7) 0.0282(8) 0.0025(6) -0.0022(5) -0.0041(6)
C21 0.0296(7) 0.0260(7) 0.0285(8) 0.0032(6) -0.0017(6) -0.0033(6)
C22 0.0287(7) 0.0275(7) 0.0301(8) 0.0026(6) -0.0028(6) -0.0027(6)
C23 0.0293(7) 0.0277(7) 0.0293(8) 0.0037(6) -0.0032(6) -0.0027(6)
C24 0.0296(7) 0.0298(7) 0.0312(8) 0.0038(6) -0.0051(6) -0.0023(6)
C25 0.0311(7) 0.0293(7) 0.0289(8) 0.0040(6) -0.0046(6) -0.0031(6)
C26 0.0403(8) 0.0314(8) 0.0343(9) 0.0041(6) -0.0057(6) 0.0014(6)
C27 0.0629(11) 0.0344(9) 0.0422(10) 0.0086(7) -0.0109(8) 0.0019(8)
O1 0.0341(5) 0.0267(5) 0.0291(6) 0.0107(4) 0.0015(4) -0.0021(4)

loop_
_atom_type_symbol
_atom_type_description
_atom_type_scat_dispersion_real
_atom_type_scat_dispersion_imag
_atom_type_scat_source
C C 0.0181 0.0091 'International Tables Vol C Tables 4.2.6.8 and 6.1.1.4'
H H 0.0000 0.0000 'International Tables Vol C Tables 4.2.6.8 and 6.1.1.4'
O O 0.0492 0.0322 'International Tables Vol C Tables 4.2.6.8 and 6.1.1.4'

loop_
_geom_angle_atom_site_label_1
_geom_angle_atom_site_label_2
_geom_angle_atom_site_label_3
_geom_angle
_geom_angle_site_symmetry_1
C7 C1 C2 119.84(12) 2_685
C7 C1 C8 120.21(12) 2_685
C2 C1 C8 119.89(12) .
C1 C2 C3 121.63(12) .
C1 C2 C7 120.22(12) .
C3 C2 C7 118.14(12) .
C4 C3 C2 121.70(12) .
C4 C3 H3 119.1 .
C2 C3 H3 119.1 .
C3 C4 C5 120.33(13) .
C3 C4 H4 119.8 .
C5 C4 H4 119.8 .
C6 C5 C4 120.10(13) .
C6 C5 H5 120.0 .
C4 C5 H5 120.0 .
C5 C6 C7 121.77(12) .
C5 C6 H6 119.1 .
C7 C6 H6 119.1 .
C1 C7 C6 122.10(12) 2_685
C1 C7 C2 119.94(12) 2_685
C6 C7 C2 117.94(12) .
C9 C8 C1 126.28(13) .
C9 C8 H8 116.9 .
C1 C8 H8 116.9 .
C8 C9 C10 127.99(13) .
C8 C9 H9 116.0 .
C10 C9 H9 116.0 .
C11 C10 C15 117.40(11) .
C11 C10 C9 122.80(12) .
C15 C10 C9 119.79(12) .
C12 C11 C10 122.02(12) .
C12 C11 H11 119.0 .
C10 C11 H11 119.0 .
C11 C12 C13 119.48(12) .
C11 C12 H12 120.3 .
C13 C12 H12 120.3 .
O1 C13 C12 124.36(12) .
O1 C13 C14 116.07(12) .
C12 C13 C14 119.56(12) .
C15 C14 C13 120.09(12) .
C15 C14 H14 120.0 .
C13 C14 H14 120.0 .
C14 C15 C10 121.43(13) .
C14 C15 H15 119.3 .
C10 C15 H15 119.3 .
O1 C16 C17 108.00(11) .
O1 C16 H16A 110.1 .
C17 C16 H16A 110.1 .
O1 C16 H16B 110.1 .
C17 C16 H16B 110.1 .
H16A C16 H16B 108.4 .
C16 C17 C18 111.34(12) .
C16 C17 H17A 109.4 .
C18 C17 H17A 109.4 .
C16 C17 H17B 109.4 .
C18 C17 H17B 109.4 .
H17A C17 H17B 108.0 .
C19 C18 C17 112.96(11) .
C19 C18 H18A 109.0 .
C17 C18 H18A 109.0 .
C19 C18 H18B 109.0 .
C17 C18 H18B 109.0 .
H18A C18 H18B 107.8 .
C18 C19 C20 112.94(11) .
C18 C19 H19A 109.0 .
C20 C19 H19A 109.0 .
C18 C19 H19B 109.0 .
C20 C19 H19B 109.0 .
H19A C19 H19B 107.8 .
C21 C20 C19 114.51(11) .
C21 C20 H20A 108.6 .
C19 C20 H20A 108.6 .
C21 C20 H20B 108.6 .
C19 C20 H20B 108.6 .
H20A C20 H20B 107.6 .
C20 C21 C22 112.68(11) .
C20 C21 H21A 109.1 .
C22 C21 H21A 109.1 .
C20 C21 H21B 109.1 .
C22 C21 H21B 109.1 .
H21A C21 H21B 107.8 .
C23 C22 C21 114.34(11) .
C23 C22 H22A 108.7 .
C21 C22 H22A 108.7 .
C23 C22 H22B 108.7 .
C21 C22 H22B 108.7 .
H22A C22 H22B 107.6 .
C22 C23 C24 112.98(11) .
C22 C23 H23A 109.0 .
C24 C23 H23A 109.0 .
C22 C23 H23B 109.0 .
C24 C23 H23B 109.0 .
H23A C23 H23B 107.8 .
C25 C24 C23 114.19(12) .
C25 C24 H24A 108.7 .
C23 C24 H24A 108.7 .
C25 C24 H24B 108.7 .
C23 C24 H24B 108.7 .
H24A C24 H24B 107.6 .
C24 C25 C26 113.05(12) .
C24 C25 H25A 109.0 .
C26 C25 H25A 109.0 .
C24 C25 H25B 109.0 .
C26 C25 H25B 109.0 .
H25A C25 H25B 107.8 .
C27 C26 C25 113.68(13) .
C27 C26 H26A 108.8 .
C25 C26 H26A 108.8 .
C27 C26 H26B 108.8 .
C25 C26 H26B 108.8 .
H26A C26 H26B 107.7 .
C26 C27 H27A 109.5 .
C26 C27 H27B 109.5 .
H27A C27 H27B 109.5 .
C26 C27 H27C 109.5 .
H27A C27 H27C 109.5 .
H27B C27 H27C 109.5 .
C13 O1 C16 117.40(10) .

loop_
_geom_bond_atom_site_label_1
_geom_bond_atom_site_label_2
_geom_bond_distance
_geom_bond_site_symmetry_2
C1 C7 1.404(2) 2_685
C1 C2 1.4102(19) .
C1 C8 1.4867(17) .
C2 C3 1.425(2) .
C2 C7 1.4349(18) .
C3 C4 1.358(2) .
C3 H3 0.9500 .
C4 C5 1.412(2) .
C4 H4 0.9500 .
C5 C6 1.356(2) .
C5 H5 0.9500 .
C6 C7 1.4307(19) .
C6 H6 0.9500 .
C7 C1 1.404(2) 2_685
C8 C9 1.303(2) .
C8 H8 0.9500 .
C9 C10 1.4711(17) .
C9 H9 0.9500 .
C10 C11 1.3935(19) .
C10 C15 1.401(2) .
C11 C12 1.3830(18) .
C11 H11 0.9500 .
C12 C13 1.393(2) .
C12 H12 0.9500 .
C13 O1 1.3685(15) .
C13 C14 1.395(2) .
C14 C15 1.3777(19) .
C14 H14 0.9500 .
C15 H15 0.9500 .
C16 O1 1.4375(17) .
C16 C17 1.5086(18) .
C16 H16A 0.9900 .
C16 H16B 0.9900 .
C17 C18 1.528(2) .
C17 H17A 0.9900 .
C17 H17B 0.9900 .
C18 C19 1.5228(18) .
C18 H18A 0.9900 .
C18 H18B 0.9900 .
C19 C20 1.5241(19) .
C19 H19A 0.9900 .
C19 H19B 0.9900 .
C20 C21 1.5214(18) .
C20 H20A 0.9900 .
C20 H20B 0.9900 .
C21 C22 1.5246(19) .
C21 H21A 0.9900 .
C21 H21B 0.9900 .
C22 C23 1.5208(18) .
C22 H22A 0.9900 .
C22 H22B 0.9900 .
C23 C24 1.524(2) .
C23 H23A 0.9900 .
C23 H23B 0.9900 .
C24 C25 1.5209(18) .
C24 H24A 0.9900 .
C24 H24B 0.9900 .
C25 C26 1.523(2) .
C25 H25A 0.9900 .
C25 H25B 0.9900 .
C26 C27 1.520(2) .
C26 H26A 0.9900 .
C26 H26B 0.9900 .
C27 H27A 0.9800 .
C27 H27B 0.9800 .
C27 H27C 0.9800 .

loop_
_geom_torsion_atom_site_label_1
_geom_torsion_atom_site_label_2
_geom_torsion_atom_site_label_3
_geom_torsion_atom_site_label_4
_geom_torsion
_geom_torsion_site_symmetry_1
_geom_torsion_site_symmetry_4
C7 C1 C2 C3 -179.53(13) 2_685 .
C8 C1 C2 C3 -2.4(2) . .
C7 C1 C2 C7 -0.3(2) 2_685 .
C8 C1 C2 C7 176.89(12) . .
C1 C2 C3 C4 177.82(13) . .
C7 C2 C3 C4 -1.4(2) . .
C2 C3 C4 C5 0.6(2) . .
C3 C4 C5 C6 0.6(2) . .
C4 C5 C6 C7 -1.0(2) . .
C5 C6 C7 C1 -178.36(14) . 2_685
C5 C6 C7 C2 0.1(2) . .
C1 C2 C7 C1 0.3(2) . 2_685
C3 C2 C7 C1 179.55(12) . 2_685
C1 C2 C7 C6 -178.17(12) . .
C3 C2 C7 C6 1.09(19) . .
C7 C1 C8 C9 -88.41(19) 2_685 .
C2 C1 C8 C9 94.42(18) . .
C1 C8 C9 C10 179.16(13) . .
C8 C9 C10 C11 12.9(2) . .
C8 C9 C10 C15 -165.82(15) . .
C15 C10 C11 C12 0.4(2) . .
C9 C10 C11 C12 -178.37(12) . .
C10 C11 C12 C13 0.5(2) . .
C11 C12 C13 O1 178.75(12) . .
C11 C12 C13 C14 -1.0(2) . .
O1 C13 C14 C15 -179.19(12) . .
C12 C13 C14 C15 0.6(2) . .
C13 C14 C15 C10 0.3(2) . .
C11 C10 C15 C14 -0.8(2) . .
C9 C10 C15 C14 177.98(13) . .
O1 C16 C17 C18 -178.21(10) . .
C16 C17 C18 C19 178.36(11) . .
C17 C18 C19 C20 -178.86(11) . .
C18 C19 C20 C21 178.64(11) . .
C19 C20 C21 C22 -178.18(11) . .
C20 C21 C22 C23 -178.96(11) . .
C21 C22 C23 C24 179.68(11) . .
C22 C23 C24 C25 179.93(11) . .
C23 C24 C25 C26 177.73(12) . .
C24 C25 C26 C27 -179.22(12) . .
C12 C13 O1 C16 -1.72(19) . .
C14 C13 O1 C16 178.09(11) . .
C17 C16 O1 C13 -179.61(10) . .
